data_7105312
loop_
_publ_author_name
'Arman, Hadi D'
'Gieseking, Rebecca L'
'Hanks, Timothy W'
'Pennington, William T'

_publ_section_title
;
 Complementary halogen and hydrogen bonding: sulfur...iodine
 interactions and thioamide ribbons.
;
_journal_issue 11
_journal_name_full 'Chemical communications (Cambridge, England)'
_journal_page_first 1854
_journal_page_last 1856
_journal_paper_doi 10.1039/b925710a
_journal_volume 46
_journal_year 2010
_chemical_formula_sum 'C12 H12 I12 N4 S2'
_chemical_formula_weight 1799.18
_chemical_name_common 'ethylenethiourea-tetraiodoethylene (2/3)'
_chemical_name_systematic
;
?
;
_space_group_IT_number 15
_symmetry_cell_setting monoclinic
_symmetry_space_group_name_Hall '-C 2yc'
_symmetry_space_group_name_H-M 'C 1 2/c 1'
_atom_sites_solution_hydrogens geom
_atom_sites_solution_primary direct
_atom_sites_solution_secondary difmap
_audit_creation_method SHELXL-97
_cell_angle_alpha 90.00
_cell_angle_beta 96.487(9)
_cell_angle_gamma 90.00
_cell_formula_units_Z 4
_cell_length_a 19.504(2)
_cell_length_b 8.2442(9)
_cell_length_c 20.428(3)
_cell_measurement_reflns_used 8210
_cell_measurement_temperature 163(2)
_cell_measurement_theta_max 26.0212
_cell_measurement_theta_min 2.7376
_cell_volume 3263.7(7)
_computing_cell_refinement 'CrystalClear (Rigaku Corp., 2001)'
_computing_data_collection 'CrystalClear, V. 1.3 sp1 (Rigaku Corp., 2001)'
_computing_data_reduction 'CrystalClear (Rigaku Corp., 2001)'
_computing_molecular_graphics 'SHELXTL,VERSION 6.10'
_computing_publication_material 'SHELXTL,VERSION 6.10'
_computing_structure_refinement 'SHELXTL,VERSION 6.10'
_computing_structure_solution 'SHELXTL,VERSION 6.10 Sheldrick (2000)'
_diffrn_ambient_temperature 163(2)
_diffrn_detector_area_resol_mean 14.6199
_diffrn_measured_fraction_theta_full 0.992
_diffrn_measured_fraction_theta_max 0.992
_diffrn_measurement_details
;
scan:
Number of images: 360
Slice: -90.0000 - 90.0000
Image width: 0.5000
Exp time: 25.0000
Rotation axis: Omega
Omega: 0.0000
Chi: 45.0000
Phi: 0.0000
XTD: 27.8225
2theta: -0.0826
scan:
Number of images: 120
Slice: -30.0000 - 30.0000
Image width: 0.5000
Exp time: 25.0000
Rotation axis: Omega
Omega: 0.0000
Chi: 45.0000
Phi: 90.0000
XTD: 27.8225
2theta: -0.0826

;
_diffrn_measurement_device
;
Mercury CCD (2x2 bin mode)
;
_diffrn_measurement_device_details
;
AFC8: Eulerian 3-circle
;
_diffrn_measurement_method dtprofit.ref
_diffrn_radiation_detector CCD
_diffrn_radiation_monochromator 'Graphite Monochromator'
_diffrn_radiation_source 'Sealed Tube'
_diffrn_radiation_type 'Mo K\a'
_diffrn_radiation_wavelength 0.7107
_diffrn_reflns_av_R_equivalents 0.0279
_diffrn_reflns_av_sigmaI/netI 0.0196
_diffrn_reflns_limit_h_max 24
_diffrn_reflns_limit_h_min -24
_diffrn_reflns_limit_k_max 8
_diffrn_reflns_limit_k_min -10
_diffrn_reflns_limit_l_max 24
_diffrn_reflns_limit_l_min -25
_diffrn_reflns_number 13808
_diffrn_reflns_reduction_process 'Lp corrections applied'
_diffrn_reflns_theta_full 26.02
_diffrn_reflns_theta_max 26.02
_diffrn_reflns_theta_min 2.74
_diffrn_source_current 40.0000
_diffrn_source_power 2.0000
_diffrn_source_voltage 50.0000
_diffrn_standards_decay_% NA
_diffrn_standards_interval_count NA
_diffrn_standards_interval_time NA
_diffrn_standards_number NA
_exptl_absorpt_coefficient_mu 11.527
_exptl_absorpt_correction_T_max 1.0000
_exptl_absorpt_correction_T_min 0.6859
_exptl_absorpt_correction_type multi-scan
_exptl_crystal_colour colorless
_exptl_crystal_density_diffrn 3.662
_exptl_crystal_density_method 'not measured'
_exptl_crystal_description Tabular
_exptl_crystal_F_000 3120
_exptl_crystal_size_max 0.4
_exptl_crystal_size_mid 0.3
_exptl_crystal_size_min 0.15
_refine_diff_density_max 1.034
_refine_diff_density_min -1.497
_refine_diff_density_rms 0.185
_refine_ls_extinction_method none
_refine_ls_goodness_of_fit_ref 1.090
_refine_ls_hydrogen_treatment calc
_refine_ls_matrix_type full
_refine_ls_number_parameters 137
_refine_ls_number_reflns 3191
_refine_ls_number_restraints 0
_refine_ls_restrained_S_all 1.090
_refine_ls_R_factor_all 0.0294
_refine_ls_R_factor_gt 0.0285
_refine_ls_shift/su_max 0.009
_refine_ls_shift/su_mean 0.001
_refine_ls_structure_factor_coef Fsqd
_refine_ls_weighting_details 'calc w=1/[\s^2^(Fo^2^)+(0.0046P)^2^+85.3322P] where P=(Fo^2^+2Fc^2^)/3'
_refine_ls_weighting_scheme calc
_refine_ls_wR_factor_gt 0.0568
_refine_ls_wR_factor_ref 0.0572
_reflns_number_gt 3127
_reflns_number_total 3191
_reflns_threshold_expression >2sigma(I)
_cod_data_source_file b925710a.txt
_cod_data_source_block cd5104a
_cod_depositor_comments
;
The following automatic conversions were performed:
'_symmetry_cell_setting' value 'Monoclinic' changed to 'monoclinic'
according to '/home/saulius/struct/CIF-dictionaries/cif_core.dic'
dictionary named 'cif_core.dic' version 2.4.1 from
2010-06-29.

'_exptl_absorpt_correction_type' value 'Multi-scan' changed
to 'multi-scan' according to
'/home/saulius/struct/CIF-dictionaries/cif_core.dic' dictionary named
'cif_core.dic' version 2.4.1 from 2010-06-29.

Automatic conversion script
Id: cif_fix_enum 1527 2010-12-29 10:47:43Z saulius 
;
_cod_original_sg_symbol_H-M C2/c
_cod_database_code 7105312

loop_
_symmetry_equiv_pos_as_xyz
'x, y, z'
'-x, y, -z+1/2'
'x+1/2, y+1/2, z'
'-x+1/2, y+1/2, -z+1/2'
'-x, -y, -z'
'x, -y, z-1/2'
'-x+1/2, -y+1/2, -z'
'x+1/2, -y+1/2, z-1/2'

loop_
_atom_site_label
_atom_site_type_symbol
_atom_site_fract_x
_atom_site_fract_y
_atom_site_fract_z
_atom_site_U_iso_or_equiv
_atom_site_adp_type
_atom_site_occupancy
_atom_site_symmetry_multiplicity
_atom_site_calc_flag
_atom_site_refinement_flags
_atom_site_disorder_assembly
_atom_site_disorder_group
I1 I 0.089890(17) 0.94065(4) 0.266609(17) 0.01509(9) Uani 1 1 d . . .
I2 I 0.089810(18) 0.49446(5) 0.269116(17) 0.01717(9) Uani 1 1 d . . .
I3 I 0.14823(2) 1.20089(5) 0.435564(19) 0.02275(10) Uani 1 1 d . . .
I4 I 0.12640(2) 1.30732(5) 0.597461(18) 0.02630(10) Uani 1 1 d . . .
I5 I -0.03637(2) 1.17372(6) 0.395341(19) 0.02662(10) Uani 1 1 d . . .
I6 I -0.05807(2) 1.30059(6) 0.55667(2) 0.03013(11) Uani 1 1 d . . .
S1 S 0.22228(7) 1.20635(16) 0.27946(7) 0.0156(3) Uani 1 1 d . . .
N1 N 0.2315(3) 1.3359(6) 0.1598(2) 0.0192(10) Uani 1 1 d . . .
H1A H 0.2300 1.4334 0.1746 0.023 Uiso 1 1 calc R . .
N2 N 0.2271(3) 1.0725(6) 0.1595(2) 0.0185(10) Uani 1 1 d . . .
H2A H 0.2224 0.9758 0.1741 0.022 Uiso 1 1 calc R . .
C1 C 0.0000 0.7974(10) 0.2500 0.0157(15) Uani 1 2 d S . .
C2 C 0.0000 0.6368(11) 0.2500 0.0167(16) Uani 1 2 d S . .
C3 C 0.0783(3) 1.2480(7) 0.5039(2) 0.0153(11) Uani 1 1 d . . .
C4 C 0.0103(3) 1.2412(7) 0.4885(2) 0.0149(11) Uani 1 1 d . . .
C5 C 0.2273(2) 1.2051(6) 0.1967(3) 0.0107(10) Uani 1 1 d . . .
C6 C 0.2388(3) 1.2966(7) 0.0914(3) 0.0217(12) Uani 1 1 d . . .
H6A H 0.2824 1.3352 0.0789 0.026 Uiso 1 1 calc R . .
H6B H 0.2014 1.3424 0.0617 0.026 Uiso 1 1 calc R . .
C7 C 0.2357(3) 1.1097(8) 0.0916(3) 0.0230(13) Uani 1 1 d . . .
H7A H 0.1970 1.0702 0.0619 0.028 Uiso 1 1 calc R . .
H7B H 0.2780 1.0630 0.0791 0.028 Uiso 1 1 calc R . .

loop_
_atom_site_aniso_label
_atom_site_aniso_U_11
_atom_site_aniso_U_22
_atom_site_aniso_U_33
_atom_site_aniso_U_23
_atom_site_aniso_U_13
_atom_site_aniso_U_12
I1 0.01125(16) 0.01809(18) 0.01591(17) -0.00234(13) 0.00137(12) -0.00368(13)
I2 0.01340(17) 0.01892(19) 0.01898(18) 0.00270(14) 0.00096(13) 0.00506(13)
I3 0.02030(19) 0.0284(2) 0.02046(19) -0.00123(15) 0.00618(14) 0.00105(16)
I4 0.0348(2) 0.0287(2) 0.01403(18) -0.00290(15) -0.00313(15) -0.00984(18)
I5 0.02066(19) 0.0389(2) 0.01872(19) -0.00338(16) -0.00453(15) 0.00021(17)
I6 0.0281(2) 0.0399(3) 0.0247(2) 0.00240(18) 0.01322(16) 0.00625(18)
S1 0.0196(7) 0.0121(6) 0.0151(6) 0.0001(5) 0.0018(5) -0.0009(5)
N1 0.030(3) 0.011(2) 0.017(2) -0.0011(18) 0.002(2) 0.000(2)
N2 0.028(3) 0.010(2) 0.017(2) -0.0003(18) 0.0014(19) 0.0009(19)
C1 0.012(3) 0.019(4) 0.016(4) 0.000 0.000(3) 0.000
C2 0.014(4) 0.025(4) 0.012(3) 0.000 0.002(3) 0.000
C3 0.022(3) 0.015(3) 0.009(2) 0.000(2) 0.002(2) -0.001(2)
C4 0.016(3) 0.019(3) 0.010(2) 0.001(2) 0.0034(19) 0.002(2)
C5 0.005(2) 0.010(2) 0.016(2) 0.000(2) -0.0026(18) -0.0011(19)
C6 0.030(3) 0.018(3) 0.018(3) 0.000(2) 0.007(2) -0.001(2)
C7 0.031(3) 0.019(3) 0.020(3) -0.003(2) 0.009(2) -0.003(3)

loop_
_atom_type_symbol
_atom_type_description
_atom_type_scat_dispersion_real
_atom_type_scat_dispersion_imag
_atom_type_scat_source
C C 0.0033 0.0016 'International Tables Vol C Tables 4.2.6.8 and 6.1.1.4'
H H 0.0000 0.0000 'International Tables Vol C Tables 4.2.6.8 and 6.1.1.4'
N N 0.0061 0.0033 'International Tables Vol C Tables 4.2.6.8 and 6.1.1.4'
S S 0.1246 0.1234 'International Tables Vol C Tables 4.2.6.8 and 6.1.1.4'
I I -0.4742 1.8119 'International Tables Vol C Tables 4.2.6.8 and 6.1.1.4'

loop_
_geom_angle_atom_site_label_1
_geom_angle_atom_site_label_2
_geom_angle_atom_site_label_3
_geom_angle
_geom_angle_site_symmetry_1
_geom_angle_site_symmetry_3
_geom_angle_publ_flag
C1 I1 S1 172.31(16) . . ?
C1 I1 I1 34.05(19) . 2 ?
S1 I1 I1 139.23(2) . 2 ?
C1 I1 I2 55.99(18) . . ?
S1 I1 I2 130.52(3) . . ?
I1 I1 I2 90.040(8) 2 . ?
C1 I1 I5 90.08(11) . 2 ?
S1 I1 I5 82.77(3) . 2 ?
I1 I1 I5 70.483(13) 2 2 ?
I2 I1 I5 120.556(13) . 2 ?
C2 I2 S1 169.04(17) . 1_545 ?
C2 I2 I2 33.8(2) . 2 ?
S1 I2 I2 136.62(2) 1_545 2 ?
C2 I2 I1 56.1(2) . . ?
S1 I2 I1 132.71(3) 1_545 . ?
I2 I2 I1 89.936(8) 2 . ?
C3 I3 I4 33.34(15) . . ?
C3 I3 I5 57.00(15) . . ?
I4 I3 I5 90.341(15) . . ?
C3 I3 S1 158.79(15) . . ?
I4 I3 S1 158.02(3) . . ?
I5 I3 S1 106.57(3) . . ?
C3 I4 I3 33.45(15) . . ?
C3 I4 I6 56.71(15) . . ?
I3 I4 I6 90.144(15) . . ?
C3 I4 S1 149.97(16) . 7_576 ?
I3 I4 S1 117.90(3) . 7_576 ?
I6 I4 S1 150.06(3) . 7_576 ?
C4 I5 I6 32.51(14) . . ?
C4 I5 I3 56.98(14) . . ?
I6 I5 I3 89.474(15) . . ?
C4 I5 I1 163.57(15) . 2 ?
I6 I5 I1 153.808(16) . 2 ?
I3 I5 I1 113.062(15) . 2 ?
C4 I6 I5 32.46(15) . . ?
C4 I6 I4 57.46(15) . . ?
I5 I6 I4 89.918(15) . . ?
C5 S1 N1 23.7(2) . . ?
C5 S1 N2 23.8(2) . . ?
N1 S1 N2 47.55(15) . . ?
C5 S1 I1 92.76(17) . . ?
N1 S1 I1 108.42(12) . . ?
N2 S1 I1 76.63(11) . . ?
C5 S1 I2 93.96(18) . 1_565 ?
N1 S1 I2 78.48(11) . 1_565 ?
N2 S1 I2 108.90(11) . 1_565 ?
I1 S1 I2 83.26(3) . 1_565 ?
C5 S1 I3 160.07(17) . . ?
N1 S1 I3 150.76(12) . . ?
N2 S1 I3 147.87(12) . . ?
I1 S1 I3 71.63(3) . . ?
I2 S1 I3 72.45(3) 1_565 . ?
C5 S1 I4 123.33(17) . 7_576 ?
N1 S1 I4 120.34(12) . 7_576 ?
N2 S1 I4 120.24(11) . 7_576 ?
I1 S1 I4 125.79(4) . 7_576 ?
I2 S1 I4 126.57(4) 1_565 7_576 ?
I3 S1 I4 76.52(3) . 7_576 ?
C5 N1 C6 112.6(5) . . ?
C5 N1 S1 31.2(3) . . ?
C6 N1 S1 143.8(4) . . ?
C5 N1 H1A 123.7 . . ?
C6 N1 H1A 123.7 . . ?
S1 N1 H1A 92.5 . . ?
C5 N2 C7 112.3(5) . . ?
C5 N2 S1 31.2(3) . . ?
C7 N2 S1 143.4(4) . . ?
C5 N2 H2A 123.8 . . ?
C7 N2 H2A 123.8 . . ?
S1 N2 H2A 92.7 . . ?
C2 C1 I1 124.05(18) . . ?
C2 C1 I1 124.05(18) . 2 ?
I1 C1 I1 111.9(4) . 2 ?
C1 C2 I2 123.8(2) . 2 ?
C1 C2 I2 123.8(2) . . ?
I2 C2 I2 112.3(4) 2 . ?
C4 C3 I4 124.0(4) . . ?
C4 C3 I3 122.8(4) . . ?
I4 C3 I3 113.2(3) . . ?
C3 C4 I5 123.2(4) . . ?
C3 C4 I6 121.8(4) . . ?
I5 C4 I6 115.0(2) . . ?
N1 C5 N2 109.9(5) . . ?
N1 C5 S1 125.0(4) . . ?
N2 C5 S1 125.0(4) . . ?
N1 C6 C7 102.2(5) . . ?
N1 C6 H6A 111.3 . . ?
C7 C6 H6A 111.3 . . ?
N1 C6 H6B 111.3 . . ?
C7 C6 H6B 111.3 . . ?
H6A C6 H6B 109.2 . . ?
N2 C7 C6 102.8(5) . . ?
N2 C7 H7A 111.2 . . ?
C6 C7 H7A 111.2 . . ?
N2 C7 H7B 111.2 . . ?
C6 C7 H7B 111.2 . . ?
H7A C7 H7B 109.1 . . ?

loop_
_geom_bond_atom_site_label_1
_geom_bond_atom_site_label_2
_geom_bond_distance
_geom_bond_site_symmetry_2
_geom_bond_publ_flag
I1 C1 2.109(5) . ?
I1 S1 3.3736(14) . ?
I1 I1 3.4954(8) 2 ?
I1 I2 3.6788(7) . ?
I1 I5 3.8661(7) 2 ?
I2 C2 2.108(5) . ?
I2 S1 3.4983(14) 1_545 ?
I2 I2 3.5021(8) 2 ?
I3 C3 2.095(5) . ?
I3 I4 3.4939(7) . ?
I3 I5 3.6083(7) . ?
I3 S1 3.6465(15) . ?
I4 C3 2.089(5) . ?
I4 I6 3.6006(7) . ?
I4 S1 3.6563(15) 7_576 ?
I5 C4 2.090(5) . ?
I5 I6 3.5283(7) . ?
I5 I1 3.8661(7) 2 ?
I6 C4 2.093(5) . ?
S1 C5 1.705(5) . ?
S1 N1 2.692(5) . ?
S1 N2 2.698(5) . ?
S1 I2 3.4983(14) 1_565 ?
S1 I4 3.6563(15) 7_576 ?
N1 C5 1.323(7) . ?
N1 C6 1.458(7) . ?
N1 H1A 0.8600 . ?
N2 C5 1.331(7) . ?
N2 C7 1.450(7) . ?
N2 H2A 0.8600 . ?
C1 C2 1.324(12) . ?
C1 I1 2.109(5) 2 ?
C2 I2 2.108(5) 2 ?
C3 C4 1.329(8) . ?
C6 C7 1.542(8) . ?
C6 H6A 0.9700 . ?
C6 H6B 0.9700 . ?
C7 H7A 0.9700 . ?
C7 H7B 0.9700 . ?

loop_
_geom_hbond_atom_site_label_D
_geom_hbond_atom_site_label_H
_geom_hbond_atom_site_label_A
_geom_hbond_distance_DH
_geom_hbond_distance_HA
_geom_hbond_distance_DA
_geom_hbond_angle_DHA
_geom_hbond_site_symmetry_A
N1 H1A S1 0.86 2.57 3.380(5) 157.1 4
N2 H2A S1 0.86 2.60 3.371(5) 149.6 4_545

loop_
_geom_torsion_atom_site_label_1
_geom_torsion_atom_site_label_2
_geom_torsion_atom_site_label_3
_geom_torsion_atom_site_label_4
_geom_torsion
_geom_torsion_site_symmetry_1
_geom_torsion_site_symmetry_2
_geom_torsion_site_symmetry_3
_geom_torsion_site_symmetry_4
_geom_torsion_publ_flag
C1 I1 I2 C2 0.605(8) . . . . ?
S1 I1 I2 C2 -174.25(3) . . . . ?
I1 I1 I2 C2 1.145(12) 2 . . . ?
I5 I1 I2 C2 -66.053(17) 2 . . . ?
C1 I1 I2 S1 172.29(3) . . . 1_545 ?
S1 I1 I2 S1 -2.57(3) . . . 1_545 ?
I1 I1 I2 S1 172.83(3) 2 . . 1_545 ?
I5 I1 I2 S1 105.63(4) 2 . . 1_545 ?
C1 I1 I2 I2 1.140(12) . . . 2 ?
S1 I1 I2 I2 -173.72(3) . . . 2 ?
I1 I1 I2 I2 1.680(17) 2 . . 2 ?
I5 I1 I2 I2 -65.52(2) 2 . . 2 ?
I5 I3 I4 C3 -1.0(3) . . . . ?
S1 I3 I4 C3 140.0(3) . . . . ?
C3 I3 I4 I6 -1.7(3) . . . . ?
I5 I3 I4 I6 -2.638(14) . . . . ?
S1 I3 I4 I6 138.34(7) . . . . ?
C3 I3 I4 S1 167.4(3) . . . 7_576 ?
I5 I3 I4 S1 166.43(3) . . . 7_576 ?
S1 I3 I4 S1 -52.60(9) . . . 7_576 ?
C3 I3 I5 C4 0.9(3) . . . . ?
I4 I3 I5 C4 1.58(19) . . . . ?
S1 I3 I5 C4 -164.19(19) . . . . ?
C3 I3 I5 I6 2.06(18) . . . . ?
I4 I3 I5 I6 2.692(14) . . . . ?
S1 I3 I5 I6 -163.08(3) . . . . ?
C3 I3 I5 I1 -164.21(18) . . . 2 ?
I4 I3 I5 I1 -163.570(15) . . . 2 ?
S1 I3 I5 I1 30.66(3) . . . 2 ?
I3 I5 I6 C4 -1.7(3) . . . . ?
I1 I5 I6 C4 148.6(3) 2 . . . ?
C4 I5 I6 I4 -0.9(3) . . . . ?
I3 I5 I6 I4 -2.612(14) . . . . ?
I1 I5 I6 I4 147.72(3) 2 . . . ?
C3 I4 I6 C4 1.0(3) . . . . ?
I3 I4 I6 C4 2.14(19) . . . . ?
S1 I4 I6 C4 -158.23(19) 7_576 . . . ?
C3 I4 I6 I5 1.60(18) . . . . ?
I3 I4 I6 I5 2.698(14) . . . . ?
S1 I4 I6 I5 -157.67(5) 7_576 . . . ?
C1 I1 S1 C5 -58.0(8) . . . . ?
I1 I1 S1 C5 -84.71(18) 2 . . . ?
I2 I1 S1 C5 88.24(18) . . . . ?
I5 I1 S1 C5 -36.21(18) 2 . . . ?
C1 I1 S1 N1 -39.8(8) . . . . ?
I1 I1 S1 N1 -66.49(13) 2 . . . ?
I2 I1 S1 N1 106.46(12) . . . . ?
I5 I1 S1 N1 -18.00(12) 2 . . . ?
C1 I1 S1 N2 -75.7(8) . . . . ?
I1 I1 S1 N2 -102.35(11) 2 . . . ?
I2 I1 S1 N2 70.59(11) . . . . ?
I5 I1 S1 N2 -53.86(11) 2 . . . ?
C1 I1 S1 I2 35.6(8) . . . 1_565 ?
I1 I1 S1 I2 8.96(5) 2 . . 1_565 ?
I2 I1 S1 I2 -178.100(19) . . . 1_565 ?
I5 I1 S1 I2 57.45(2) 2 . . 1_565 ?
C1 I1 S1 I3 109.3(8) . . . . ?
I1 I1 S1 I3 82.65(4) 2 . . . ?
I2 I1 S1 I3 -104.40(3) . . . . ?
I5 I1 S1 I3 131.15(2) 2 . . . ?
C1 I1 S1 I4 166.5(7) . . . 7_576 ?
I1 I1 S1 I4 139.82(4) 2 . . 7_576 ?
I2 I1 S1 I4 -47.23(6) . . . 7_576 ?
I5 I1 S1 I4 -171.68(5) 2 . . 7_576 ?
C3 I3 S1 C5 -36.0(7) . . . . ?
I4 I3 S1 C5 -138.4(5) . . . . ?
I5 I3 S1 C5 0.5(6) . . . . ?
C3 I3 S1 N1 19.2(5) . . . . ?
I4 I3 S1 N1 -83.2(3) . . . . ?
I5 I3 S1 N1 55.7(2) . . . . ?
C3 I3 S1 N2 -85.0(5) . . . . ?
I4 I3 S1 N2 172.5(2) . . . . ?
I5 I3 S1 N2 -48.5(2) . . . . ?
C3 I3 S1 I1 -75.9(4) . . . . ?
I4 I3 S1 I1 -178.29(6) . . . . ?
I5 I3 S1 I1 -39.35(3) . . . . ?
C3 I3 S1 I2 12.7(4) . . . 1_565 ?
I4 I3 S1 I2 -89.70(7) . . . 1_565 ?
I5 I3 S1 I2 49.23(3) . . . 1_565 ?
C3 I3 S1 I4 148.6(4) . . . 7_576 ?
I4 I3 S1 I4 46.22(8) . . . 7_576 ?
I5 I3 S1 I4 -174.852(18) . . . 7_576 ?
N2 S1 N1 C5 -0.3(4) . . . . ?
I1 S1 N1 C5 -50.9(5) . . . . ?
I2 S1 N1 C5 -129.7(5) 1_565 . . . ?
I3 S1 N1 C5 -136.0(5) . . . . ?
I4 S1 N1 C5 104.5(5) 7_576 . . . ?
C5 S1 N1 C6 -4.7(6) . . . . ?
N2 S1 N1 C6 -5.0(6) . . . . ?
I1 S1 N1 C6 -55.6(7) . . . . ?
I2 S1 N1 C6 -134.4(7) 1_565 . . . ?
I3 S1 N1 C6 -140.7(6) . . . . ?
I4 S1 N1 C6 99.8(7) 7_576 . . . ?
N1 S1 N2 C5 0.3(4) . . . . ?
I1 S1 N2 C5 131.4(5) . . . . ?
I2 S1 N2 C5 53.5(5) 1_565 . . . ?
I3 S1 N2 C5 140.4(4) . . . . ?
I4 S1 N2 C5 -104.7(5) 7_576 . . . ?
C5 S1 N2 C7 4.8(6) . . . . ?
N1 S1 N2 C7 5.1(6) . . . . ?
I1 S1 N2 C7 136.2(7) . . . . ?
I2 S1 N2 C7 58.3(7) 1_565 . . . ?
I3 S1 N2 C7 145.2(6) . . . . ?
I4 S1 N2 C7 -99.9(6) 7_576 . . . ?
S1 I1 C1 C2 148.4(7) . . . . ?
I1 I1 C1 C2 180.0 2 . . . ?
I2 I1 C1 C2 -0.965(10) . . . . ?
I5 I1 C1 C2 126.789(10) 2 . . . ?
S1 I1 C1 I1 -31.6(7) . . . 2 ?
I2 I1 C1 I1 179.035(10) . . . 2 ?
I5 I1 C1 I1 -53.211(10) 2 . . 2 ?
I1 C1 C2 I2 -178.320(17) . . . 2 ?
I1 C1 C2 I2 1.680(17) 2 . . 2 ?
I1 C1 C2 I2 1.680(17) . . . . ?
I1 C1 C2 I2 -178.320(17) 2 . . . ?
S1 I2 C2 C1 -147.0(6) 1_545 . . . ?
I2 I2 C2 C1 180.0 2 . . . ?
I1 I2 C2 C1 -0.962(10) . . . . ?
S1 I2 C2 I2 33.0(6) 1_545 . . 2 ?
I1 I2 C2 I2 179.038(10) . . . 2 ?
I3 I4 C3 C4 -179.7(7) . . . . ?
I6 I4 C3 C4 -1.7(4) . . . . ?
S1 I4 C3 C4 157.7(4) 7_576 . . . ?
I6 I4 C3 I3 178.0(3) . . . . ?
S1 I4 C3 I3 -22.7(5) 7_576 . . . ?
I4 I3 C3 C4 179.7(7) . . . . ?
I5 I3 C3 C4 -1.5(4) . . . . ?
S1 I3 C3 C4 41.4(8) . . . . ?
I5 I3 C3 I4 178.8(3) . . . . ?
S1 I3 C3 I4 -138.3(3) . . . . ?
I4 C3 C4 I5 -177.8(3) . . . . ?
I3 C3 C4 I5 2.6(7) . . . . ?
I4 C3 C4 I6 2.8(7) . . . . ?
I3 C3 C4 I6 -176.8(3) . . . . ?
I6 I5 C4 C3 -179.4(7) . . . . ?
I3 I5 C4 C3 -1.5(4) . . . . ?
I1 I5 C4 C3 55.0(9) 2 . . . ?
I3 I5 C4 I6 177.9(3) . . . . ?
I1 I5 C4 I6 -125.6(4) 2 . . . ?
I5 I6 C4 C3 179.4(7) . . . . ?
I4 I6 C4 C3 -1.6(4) . . . . ?
I4 I6 C4 I5 179.0(3) . . . . ?
C6 N1 C5 N2 -3.5(6) . . . . ?
S1 N1 C5 N2 179.5(7) . . . . ?
C6 N1 C5 S1 177.0(4) . . . . ?
C7 N2 C5 N1 3.6(6) . . . . ?
S1 N2 C5 N1 -179.5(7) . . . . ?
C7 N2 C5 S1 -176.9(4) . . . . ?
N2 S1 C5 N1 179.5(8) . . . . ?
I1 S1 C5 N1 132.5(4) . . . . ?
I2 S1 C5 N1 49.1(5) 1_565 . . . ?
I3 S1 C5 N1 95.0(7) . . . . ?
I4 S1 C5 N1 -90.4(5) 7_576 . . . ?
N1 S1 C5 N2 -179.5(8) . . . . ?
I1 S1 C5 N2 -46.9(5) . . . . ?
I2 S1 C5 N2 -130.4(4) 1_565 . . . ?
I3 S1 C5 N2 -84.5(7) . . . . ?
I4 S1 C5 N2 90.2(5) 7_576 . . . ?
C5 N1 C6 C7 2.0(7) . . . . ?
S1 N1 C6 C7 4.7(9) . . . . ?
C5 N2 C7 C6 -2.1(7) . . . . ?
S1 N2 C7 C6 -4.8(9) . . . . ?
N1 C6 C7 N2 0.1(6) . . . . ?
